data_2215839
loop_
_publ_author_name
'Chen, Chien-An'
'Wu, Kuo-Hui'
'Gau, Han-Mou'

_publ_section_title
(2,2-Dimethyl-\a,\a,\a',\a'-tetraphenyl-1,3-dioxolane-4,5-dimethanolato-\k^2^<i>O</i>^4^,<i>O</i>^5^)ethyl(tetrahydrofuran-\k<i>O</i>)aluminium(III)
_journal_coeditor_code CI2463
_journal_issue 11
_journal_name_full 'Acta Crystallographica Section E'
_journal_page_first m2665
_journal_page_last m2666
_journal_paper_doi 10.1107/S1600536807048052
_journal_volume 63
_journal_year 2007
_chemical_formula_iupac '[Al (C2 H5) (C31 H28 O4) (C4 H8 O)]'
_chemical_formula_moiety 'C37 H41 Al O5'
_chemical_formula_sum 'C37 H41 Al O5'
_chemical_formula_weight 592.68
_chemical_name_common Al-TADDOLate
_chemical_name_systematic
;
(2,2-Dimethyl-\a,\a,\a',\a'-tetraphenyl-1,3-dioxolane-4,5-dimethanolato-
\k^2^<i>O</i>^4^,<i>O</i>^5^)ethyl(tetrahydrofuran-\k<i>O</i>)aluminium(III)
;
_space_group_IT_number 19
_symmetry_cell_setting orthorhombic
_symmetry_space_group_name_Hall 'P 2ac 2ab'
_symmetry_space_group_name_H-M 'P 21 21 21'
_atom_sites_solution_hydrogens geom
_atom_sites_solution_primary direct
_atom_sites_solution_secondary difmap
_cell_angle_alpha 90.00
_cell_angle_beta 90.00
_cell_angle_gamma 90.00
_cell_formula_units_Z 4
_cell_length_a 9.6123(8)
_cell_length_b 15.7991(13)
_cell_length_c 21.4207(18)
_cell_measurement_reflns_used 6990
_cell_measurement_temperature 293(2)
_cell_measurement_theta_max 25.564
_cell_measurement_theta_min 2.2975
_cell_volume 3253.1(5)
_computing_cell_refinement 'SAINT (Siemens, 1996)'
_computing_data_collection 'SMART (Siemens, 1996)'
_computing_data_reduction 'SAINT (Siemens, 1996)'
_computing_molecular_graphics 'SHELXTL (Bruker, 2000)'
_computing_publication_material 'SHELXTL (Bruker, 2000)'
_computing_structure_refinement 'SHELXL97 (Sheldrick, 1997)'
_computing_structure_solution 'SHELXS97 (Sheldrick, 1997)'
_diffrn_ambient_temperature 293(2)
_diffrn_measured_fraction_theta_full 0.999
_diffrn_measured_fraction_theta_max 0.999
_diffrn_measurement_device_type 'Bruker SMART 1000 CCD'
_diffrn_measurement_method '\f and \w'
_diffrn_radiation_monochromator graphite
_diffrn_radiation_source 'fine-focus sealed tube'
_diffrn_radiation_type MoK\a
_diffrn_radiation_wavelength 0.71073
_diffrn_reflns_av_R_equivalents 0.0497
_diffrn_reflns_av_sigmaI/netI 0.0283
_diffrn_reflns_limit_h_max 11
_diffrn_reflns_limit_h_min -11
_diffrn_reflns_limit_k_max 18
_diffrn_reflns_limit_k_min -19
_diffrn_reflns_limit_l_max 26
_diffrn_reflns_limit_l_min -20
_diffrn_reflns_number 18371
_diffrn_reflns_theta_full 26.04
_diffrn_reflns_theta_max 26.03
_diffrn_reflns_theta_min 2.30
_diffrn_standards_number 0
_exptl_absorpt_coefficient_mu 0.104
_exptl_absorpt_correction_T_max 1.0000
_exptl_absorpt_correction_T_min 0.7475
_exptl_absorpt_correction_type multi-scan
_exptl_absorpt_process_details '(SADABS; Sheldrick, 1996)'
_exptl_crystal_colour colourless
_exptl_crystal_density_diffrn 1.210
_exptl_crystal_density_method 'not measured'
_exptl_crystal_description block
_exptl_crystal_F_000 1264
_exptl_crystal_size_max 0.80
_exptl_crystal_size_mid 0.23
_exptl_crystal_size_min 0.19
_refine_diff_density_max 0.197
_refine_diff_density_min -0.138
_refine_ls_extinction_method none
_refine_ls_goodness_of_fit_ref 1.070
_refine_ls_hydrogen_treatment constr
_refine_ls_matrix_type full
_refine_ls_number_constraints 0
_refine_ls_number_parameters 388
_refine_ls_number_reflns 3591
_refine_ls_number_restraints 0
_refine_ls_restrained_S_all 1.070
_refine_ls_R_factor_all 0.0540
_refine_ls_R_factor_gt 0.0423
_refine_ls_shift/su_max 0.001
_refine_ls_shift/su_mean 0.000
_refine_ls_structure_factor_coef Fsqd
_refine_ls_weighting_details 'calc w = 1/[\s^2^(Fo^2^)+(0.0821P)^2^] where P=(Fo^2^+2Fc^2^)/3'
_refine_ls_weighting_scheme calc
_refine_ls_wR_factor_gt 0.1144
_refine_ls_wR_factor_ref 0.1216
_reflns_number_gt 2940
_reflns_number_total 3591
_reflns_threshold_expression I>2\s(I)
_cod_data_source_file ci2463.cif
_cod_data_source_block I
_cod_database_code 2215839
_cod_database_fobs_code 2215839

loop_
_symmetry_equiv_pos_as_xyz
'x, y, z'
'-x+1/2, -y, z+1/2'
'-x, y+1/2, -z+1/2'
'x+1/2, -y+1/2, -z'

loop_
_atom_site_type_symbol
_atom_site_label
_atom_site_fract_x
_atom_site_fract_y
_atom_site_fract_z
_atom_site_U_iso_or_equiv
_atom_site_adp_type
_atom_site_calc_flag
_atom_site_refinement_flags
_atom_site_occupancy
Al Al 0.78827(9) 0.09324(5) 0.85554(4) 0.0411(2) Uani d . 1
O O1 0.7584(3) 0.09540(12) 0.93466(9) 0.0542(5) Uani d . 1
O O2 0.7893(2) -0.10724(12) 1.01477(9) 0.0509(5) Uani d . 1
O O3 0.9896(2) -0.13100(13) 0.96129(9) 0.0515(5) Uani d . 1
O O4 0.8597(2) -0.00121(12) 0.83308(9) 0.0471(5) Uani d . 1
O O5 0.9322(2) 0.17413(12) 0.84797(11) 0.0543(5) Uani d . 1
C C1 0.7350(3) 0.03898(17) 0.98380(11) 0.0411(6) Uani d . 1
C C2 0.7832(3) -0.05201(16) 0.96227(12) 0.0401(6) Uani d . 1
H H2A 0.7151 -0.0743 0.9324 0.048 Uiso calc R 1
C C3 0.9291(3) -0.05808(17) 0.93323(12) 0.0413(6) Uani d . 1
H H3A 0.9830 -0.0081 0.9455 0.050 Uiso calc R 1
C C4 0.9352(3) -0.06764(16) 0.86033(13) 0.0414(6) Uani d . 1
C C5 0.9102(4) -0.1571(2) 1.01377(15) 0.0570(8) Uani d . 1
C C6 0.8713(8) -0.2479(3) 1.0058(4) 0.154(3) Uani d . 1
H H6A 0.8170 -0.2543 0.9685 0.232 Uiso calc R 1
H H6B 0.8178 -0.2662 1.0411 0.232 Uiso calc R 1
H H6C 0.9541 -0.2815 1.0026 0.232 Uiso calc R 1
C C7 0.9958(6) -0.1355(5) 1.07144(18) 0.139(3) Uani d . 1
H H7A 1.0136 -0.0757 1.0724 0.208 Uiso calc R 1
H H7B 1.0825 -0.1656 1.0701 0.208 Uiso calc R 1
H H7C 0.9453 -0.1516 1.1082 0.208 Uiso calc R 1
C C8 0.8179(3) 0.07032(17) 1.04086(14) 0.0443(6) Uani d . 1
C C9 0.9188(3) 0.1324(2) 1.03385(16) 0.0551(7) Uani d . 1
H H9A 0.9364 0.1541 0.9943 0.066 Uiso calc R 1
C C10 0.9936(4) 0.1627(2) 1.0840(2) 0.0694(10) Uani d . 1
H H10A 1.0616 0.2038 1.0779 0.083 Uiso calc R 1
C C11 0.9680(4) 0.1325(2) 1.1427(2) 0.0743(11) Uani d . 1
H H11A 1.0190 0.1527 1.1765 0.089 Uiso calc R 1
C C12 0.8663(5) 0.0720(2) 1.15179(17) 0.0717(10) Uani d . 1
H H12A 0.8472 0.0521 1.1917 0.086 Uiso calc R 1
C C13 0.7926(4) 0.0409(2) 1.10072(14) 0.0572(8) Uani d . 1
H H13A 0.7250 -0.0004 1.1069 0.069 Uiso calc R 1
C C14 0.5786(3) 0.03763(18) 0.99948(13) 0.0444(6) Uani d . 1
C C15 0.4991(4) 0.1091(2) 0.98485(17) 0.0665(9) Uani d . 1
H H15A 0.5407 0.1551 0.9653 0.080 Uiso calc R 1
C C16 0.3583(4) 0.1116(3) 0.9993(2) 0.0814(12) Uani d . 1
H H16A 0.3067 0.1595 0.9891 0.098 Uiso calc R 1
C C17 0.2938(4) 0.0449(3) 1.0283(2) 0.0812(12) Uani d . 1
H H17A 0.1996 0.0473 1.0381 0.097 Uiso calc R 1
C C18 0.3709(4) -0.0257(3) 1.0425(2) 0.0777(11) Uani d . 1
H H18A 0.3286 -0.0716 1.0621 0.093 Uiso calc R 1
C C19 0.5116(4) -0.0291(2) 1.02802(18) 0.0634(9) Uani d . 1
H H19A 0.5619 -0.0776 1.0378 0.076 Uiso calc R 1
C C20 0.8713(3) -0.15198(18) 0.83976(13) 0.0453(6) Uani d . 1
C C21 0.7343(3) -0.1554(2) 0.81897(14) 0.0556(8) Uani d . 1
H H21A 0.6820 -0.1060 0.8173 0.067 Uiso calc R 1
C C22 0.6744(5) -0.2314(3) 0.80058(19) 0.0759(11) Uani d . 1
H H22A 0.5826 -0.2323 0.7869 0.091 Uiso calc R 1
C C23 0.7490(5) -0.3045(3) 0.80237(19) 0.0827(13) Uani d . 1
H H23A 0.7080 -0.3554 0.7905 0.099 Uiso calc R 1
C C24 0.8855(6) -0.3028(2) 0.8218(2) 0.0804(13) Uani d . 1
H H24A 0.9374 -0.3525 0.8220 0.097 Uiso calc R 1
C C25 0.9464(4) -0.2273(2) 0.84102(16) 0.0632(9) Uani d . 1
H H25A 1.0381 -0.2272 0.8549 0.076 Uiso calc R 1
C C26 1.0860(3) -0.06168(18) 0.83610(14) 0.0471(7) Uani d . 1
C C27 1.2033(4) -0.0667(2) 0.87345(17) 0.0663(9) Uani d . 1
H H27A 1.1935 -0.0754 0.9162 0.080 Uiso calc R 1
C C28 1.3356(4) -0.0589(3) 0.8478(2) 0.0858(13) Uani d . 1
H H28A 1.4136 -0.0615 0.8734 0.103 Uiso calc R 1
C C29 1.3516(5) -0.0472(3) 0.7845(2) 0.0850(13) Uani d . 1
H H29A 1.4401 -0.0427 0.7673 0.102 Uiso calc R 1
C C30 1.2366(5) -0.0424(3) 0.74697(19) 0.0756(11) Uani d . 1
H H30A 1.2472 -0.0344 0.7042 0.091 Uiso calc R 1
C C31 1.1037(4) -0.0495(2) 0.77246(16) 0.0604(8) Uani d . 1
H H31A 1.0262 -0.0460 0.7466 0.072 Uiso calc R 1
C C32 0.6370(3) 0.13669(18) 0.79692(14) 0.0493(7) Uani d . 1
H H32A 0.5617 0.0959 0.7951 0.059 Uiso calc R 1
H H32B 0.5997 0.1894 0.8131 0.059 Uiso calc R 1
C C33 0.6929(7) 0.1510(5) 0.7327(2) 0.136(2) Uani d . 1
H H33A 0.6196 0.1711 0.7061 0.203 Uiso calc R 1
H H33B 0.7288 0.0987 0.7164 0.203 Uiso calc R 1
H H33C 0.7661 0.1923 0.7343 0.203 Uiso calc R 1
C C34 1.0796(4) 0.1596(2) 0.85889(19) 0.0656(9) Uani d . 1
H H34A 1.1252 0.1406 0.8210 0.079 Uiso calc R 1
H H34B 1.0932 0.1174 0.8912 0.079 Uiso calc R 1
C C35 1.1364(5) 0.2442(3) 0.8793(3) 0.0909(14) Uani d . 1
H H35A 1.1299 0.2508 0.9243 0.109 Uiso calc R 1
H H35B 1.2327 0.2509 0.8667 0.109 Uiso calc R 1
C C36 1.0441(5) 0.3061(2) 0.8461(2) 0.0835(12) Uani d . 1
H H36A 1.0418 0.3599 0.8678 0.100 Uiso calc R 1
H H36B 1.0755 0.3153 0.8036 0.100 Uiso calc R 1
C C37 0.9060(5) 0.2650(2) 0.8471(3) 0.0864(13) Uani d . 1
H H37A 0.8542 0.2820 0.8839 0.104 Uiso calc R 1
H H37B 0.8529 0.2805 0.8103 0.104 Uiso calc R 1

loop_
_atom_site_aniso_label
_atom_site_aniso_U_11
_atom_site_aniso_U_22
_atom_site_aniso_U_33
_atom_site_aniso_U_12
_atom_site_aniso_U_13
_atom_site_aniso_U_23
Al 0.0473(4) 0.0348(4) 0.0413(4) 0.0003(4) -0.0033(3) 0.0023(3)
O1 0.0811(15) 0.0354(9) 0.0462(10) 0.0090(10) 0.0087(10) 0.0044(8)
O2 0.0554(12) 0.0430(10) 0.0543(11) 0.0116(10) 0.0114(10) 0.0110(9)
O3 0.0554(11) 0.0510(11) 0.0480(10) 0.0184(10) 0.0080(10) 0.0067(10)
O4 0.0583(12) 0.0414(10) 0.0416(10) 0.0076(9) 0.0008(9) 0.0010(8)
O5 0.0563(12) 0.0367(10) 0.0698(13) -0.0069(9) -0.0054(11) 0.0041(9)
C1 0.0521(16) 0.0353(13) 0.0361(13) 0.0073(12) 0.0022(11) -0.0012(10)
C2 0.0451(14) 0.0328(12) 0.0423(13) 0.0055(12) 0.0049(12) 0.0010(11)
C3 0.0476(15) 0.0336(12) 0.0427(14) 0.0051(12) -0.0006(12) -0.0023(11)
C4 0.0466(14) 0.0356(13) 0.0421(14) 0.0037(11) 0.0032(12) -0.0016(11)
C5 0.0595(18) 0.0489(17) 0.0627(19) 0.0190(15) 0.0135(15) 0.0187(14)
C6 0.149(6) 0.043(2) 0.271(8) 0.013(3) 0.117(6) 0.015(3)
C7 0.096(3) 0.269(8) 0.050(2) 0.076(5) 0.002(2) 0.031(4)
C8 0.0471(16) 0.0377(14) 0.0480(14) 0.0095(11) 0.0006(12) -0.0055(12)
C9 0.0529(17) 0.0457(16) 0.0668(19) 0.0038(14) 0.0051(15) -0.0062(15)
C10 0.061(2) 0.0506(18) 0.096(3) 0.0026(17) -0.014(2) -0.0168(19)
C11 0.083(3) 0.0559(19) 0.084(3) 0.0126(19) -0.032(2) -0.020(2)
C12 0.100(3) 0.060(2) 0.0546(19) 0.010(2) -0.0201(19) -0.0032(16)
C13 0.071(2) 0.0497(16) 0.0516(16) 0.0009(16) -0.0049(16) -0.0024(14)
C14 0.0484(15) 0.0438(14) 0.0409(14) 0.0111(12) -0.0029(12) -0.0063(12)
C15 0.071(2) 0.060(2) 0.069(2) 0.0287(18) -0.0049(17) 0.0004(17)
C16 0.066(2) 0.077(3) 0.101(3) 0.036(2) -0.012(2) -0.005(2)
C17 0.048(2) 0.091(3) 0.104(3) 0.019(2) -0.001(2) -0.021(2)
C18 0.053(2) 0.067(2) 0.113(3) 0.0044(18) 0.016(2) -0.004(2)
C19 0.0538(19) 0.0514(18) 0.085(2) 0.0082(15) 0.0096(17) 0.0002(17)
C20 0.0573(17) 0.0387(14) 0.0399(14) -0.0013(13) 0.0076(12) -0.0029(11)
C21 0.0597(19) 0.0545(18) 0.0526(16) -0.0065(15) 0.0007(15) -0.0047(14)
C22 0.077(3) 0.076(3) 0.075(2) -0.026(2) 0.001(2) -0.012(2)
C23 0.109(4) 0.062(2) 0.077(2) -0.034(2) 0.016(2) -0.0141(19)
C24 0.120(4) 0.0363(17) 0.085(3) 0.001(2) 0.017(3) -0.0081(17)
C25 0.079(2) 0.0444(16) 0.066(2) 0.0063(16) 0.0037(18) -0.0063(15)
C26 0.0507(16) 0.0388(14) 0.0518(16) -0.0006(12) 0.0094(13) -0.0075(12)
C27 0.0534(19) 0.078(2) 0.0673(19) 0.0008(18) 0.0087(16) -0.0037(18)
C28 0.0483(19) 0.113(3) 0.096(3) -0.004(2) 0.013(2) -0.009(3)
C29 0.060(2) 0.094(3) 0.101(3) -0.016(2) 0.033(2) -0.022(3)
C30 0.090(3) 0.068(2) 0.069(2) -0.014(2) 0.038(2) -0.0127(18)
C31 0.068(2) 0.0567(18) 0.0565(19) -0.0046(16) 0.0150(16) -0.0091(15)
C32 0.0559(17) 0.0358(14) 0.0564(16) 0.0104(13) -0.0090(13) 0.0005(13)
C33 0.174(6) 0.166(5) 0.066(3) 0.067(5) -0.043(3) -0.003(3)
C34 0.0554(18) 0.0527(18) 0.089(2) -0.0069(16) 0.0023(19) 0.0076(18)
C35 0.085(3) 0.071(3) 0.117(4) -0.023(2) -0.024(3) 0.010(2)
C36 0.103(3) 0.051(2) 0.097(3) -0.019(2) -0.018(3) 0.010(2)
C37 0.082(3) 0.0402(17) 0.137(4) -0.0054(18) -0.016(3) -0.002(2)

loop_
_atom_type_symbol
_atom_type_description
_atom_type_scat_dispersion_real
_atom_type_scat_dispersion_imag
_atom_type_scat_source
C C 0.0033 0.0000 'International Tables Vol C Tables 4.2.6.8 and 6.1.1.4'
H H 0.0000 0.0000 'International Tables Vol C Tables 4.2.6.8 and 6.1.1.4'
O O 0.0106 0.0000 'International Tables Vol C Tables 4.2.6.8 and 6.1.1.4'
Al Al 0.0645 0.0000 'International Tables Vol C Tables 4.2.6.8 and 6.1.1.4'

loop_
_geom_angle_atom_site_label_1
_geom_angle_atom_site_label_2
_geom_angle_atom_site_label_3
_geom_angle
_geom_angle_publ_flag
O4 Al O1 111.19(10) yes
O4 Al O5 105.76(11) yes
O1 Al O5 101.15(11) yes
O4 Al C32 113.97(11) yes
O1 Al C32 118.74(12) yes
O5 Al C32 103.97(11) yes
C1 O1 Al 139.17(17) ?
C5 O2 C2 111.5(2) no
C5 O3 C3 110.5(2) no
C4 O4 Al 137.95(17) ?
C34 O5 C37 109.0(3) no
C34 O5 Al 126.35(19) no
C37 O5 Al 122.7(2) no
O1 C1 C14 109.3(2) no
O1 C1 C8 108.0(2) no
C14 C1 C8 109.6(2) no
O1 C1 C2 108.3(2) no
C14 C1 C2 109.7(2) no
C8 C1 C2 111.9(2) no
O2 C2 C3 104.1(2) no
O2 C2 C1 109.8(2) no
C3 C2 C1 116.3(2) no
O2 C2 H2A 108.8 no
C3 C2 H2A 108.8 no
C1 C2 H2A 108.8 no
O3 C3 C2 104.6(2) no
O3 C3 C4 109.1(2) no
C2 C3 C4 116.3(2) no
O3 C3 H3A 108.9 no
C2 C3 H3A 108.9 no
C4 C3 H3A 108.9 no
O4 C4 C20 108.9(2) no
O4 C4 C26 107.5(2) no
C20 C4 C26 109.5(2) no
O4 C4 C3 108.8(2) no
C20 C4 C3 110.8(2) no
C26 C4 C3 111.3(2) no
O2 C5 O3 107.1(2) no
O2 C5 C6 109.5(4) no
O3 C5 C6 108.8(4) no
O2 C5 C7 108.0(3) no
O3 C5 C7 106.7(3) no
C6 C5 C7 116.3(6) no
C5 C6 H6A 109.5 no
C5 C6 H6B 109.5 no
H6A C6 H6B 109.5 no
C5 C6 H6C 109.5 no
H6A C6 H6C 109.5 no
H6B C6 H6C 109.5 no
C5 C7 H7A 109.5 no
C5 C7 H7B 109.5 no
H7A C7 H7B 109.5 no
C5 C7 H7C 109.5 no
H7A C7 H7C 109.5 no
H7B C7 H7C 109.5 no
C9 C8 C13 117.4(3) no
C9 C8 C1 120.2(3) no
C13 C8 C1 122.4(3) no
C10 C9 C8 121.7(3) no
C10 C9 H9A 119.1 no
C8 C9 H9A 119.1 no
C11 C10 C9 120.1(4) no
C11 C10 H10A 119.9 no
C9 C10 H10A 119.9 no
C10 C11 C12 119.9(3) no
C10 C11 H11A 120.1 no
C12 C11 H11A 120.1 no
C11 C12 C13 119.6(4) no
C11 C12 H12A 120.2 no
C13 C12 H12A 120.2 no
C8 C13 C12 121.3(3) no
C8 C13 H13A 119.4 no
C12 C13 H13A 119.4 no
C19 C14 C15 117.5(3) no
C19 C14 C1 124.3(3) no
C15 C14 C1 118.2(3) no
C16 C15 C14 120.4(4) no
C16 C15 H15A 119.8 no
C14 C15 H15A 119.8 no
C17 C16 C15 121.2(4) no
C17 C16 H16A 119.4 no
C15 C16 H16A 119.4 no
C18 C17 C16 118.7(4) no
C18 C17 H17A 120.6 no
C16 C17 H17A 120.6 no
C17 C18 C19 120.5(4) no
C17 C18 H18A 119.8 no
C19 C18 H18A 119.8 no
C14 C19 C18 121.7(3) no
C14 C19 H19A 119.2 no
C18 C19 H19A 119.2 no
C21 C20 C25 117.6(3) no
C21 C20 C4 120.4(3) no
C25 C20 C4 122.0(3) no
C20 C21 C22 121.2(3) no
C20 C21 H21A 119.4 no
C22 C21 H21A 119.4 no
C23 C22 C21 120.5(4) no
C23 C22 H22A 119.7 no
C21 C22 H22A 119.7 no
C22 C23 C24 119.6(4) no
C22 C23 H23A 120.2 no
C24 C23 H23A 120.2 no
C23 C24 C25 120.5(4) no
C23 C24 H24A 119.7 no
C25 C24 H24A 119.7 no
C24 C25 C20 120.6(4) no
C24 C25 H25A 119.7 no
C20 C25 H25A 119.7 no
C31 C26 C27 118.4(3) no
C31 C26 C4 117.0(3) no
C27 C26 C4 124.6(3) no
C26 C27 C28 120.7(3) no
C26 C27 H27A 119.7 no
C28 C27 H27A 119.7 no
C29 C28 C27 120.2(4) no
C29 C28 H28A 119.9 no
C27 C28 H28A 119.9 no
C30 C29 C28 119.7(4) no
C30 C29 H29A 120.1 no
C28 C29 H29A 120.1 no
C29 C30 C31 120.4(3) no
C29 C30 H30A 119.8 no
C31 C30 H30A 119.8 no
C26 C31 C30 120.6(4) no
C26 C31 H31A 119.7 no
C30 C31 H31A 119.7 no
C33 C32 Al 111.2(3) no
C33 C32 H32A 109.4 no
Al C32 H32A 109.4 no
C33 C32 H32B 109.4 no
Al C32 H32B 109.4 no
H32A C32 H32B 108.0 no
C32 C33 H33A 109.5 no
C32 C33 H33B 109.5 no
H33A C33 H33B 109.5 no
C32 C33 H33C 109.5 no
H33A C33 H33C 109.5 no
H33B C33 H33C 109.5 no
O5 C34 C35 105.1(3) no
O5 C34 H34A 110.7 no
C35 C34 H34A 110.7 no
O5 C34 H34B 110.7 no
C35 C34 H34B 110.7 no
H34A C34 H34B 108.8 no
C36 C35 C34 103.0(3) no
C36 C35 H35A 111.2 no
C34 C35 H35A 111.2 no
C36 C35 H35B 111.2 no
C34 C35 H35B 111.2 no
H35A C35 H35B 109.1 no
C37 C36 C35 103.8(3) no
C37 C36 H36A 111.0 no
C35 C36 H36A 111.0 no
C37 C36 H36B 111.0 no
C35 C36 H36B 111.0 no
H36A C36 H36B 109.0 no
O5 C37 C36 106.1(3) no
O5 C37 H37A 110.5 no
C36 C37 H37A 110.5 no
O5 C37 H37B 110.5 no
C36 C37 H37B 110.5 no
H37A C37 H37B 108.7 no

loop_
_geom_bond_atom_site_label_1
_geom_bond_atom_site_label_2
_geom_bond_distance
_geom_bond_publ_flag
Al O4 1.712(2) yes
Al O1 1.719(2) yes
Al O5 1.891(2) yes
Al C32 2.040(3) yes
O1 C1 1.397(3) ?
O2 C5 1.404(4) no
O2 C2 1.425(3) ?
O3 C5 1.420(4) no
O3 C3 1.423(3) ?
O4 C4 1.403(3) ?
O5 C34 1.454(4) no
O5 C37 1.458(4) no
C1 C14 1.541(4) no
C1 C8 1.541(4) no
C1 C2 1.579(3) no
C2 C3 1.537(4) no
C2 H2A 0.98 no
C3 C4 1.570(4) no
C3 H3A 0.98 no
C4 C20 1.532(4) no
C4 C26 1.543(4) no
C5 C6 1.492(6) no
C5 C7 1.523(6) no
C6 H6A 0.96 no
C6 H6B 0.96 no
C6 H6C 0.96 no
C7 H7A 0.96 no
C7 H7B 0.96 no
C7 H7C 0.96 no
C8 C9 1.388(4) no
C8 C13 1.385(4) no
C9 C10 1.379(5) no
C9 H9A 0.93 no
C10 C11 1.368(6) no
C10 H10A 0.93 no
C11 C12 1.382(6) no
C11 H11A 0.93 no
C12 C13 1.393(5) no
C12 H12A 0.93 no
C13 H13A 0.93 no
C14 C19 1.378(5) no
C14 C15 1.398(4) no
C15 C16 1.389(6) no
C15 H15A 0.93 no
C16 C17 1.372(6) no
C16 H16A 0.93 no
C17 C18 1.374(6) no
C17 H17A 0.93 no
C18 C19 1.388(5) no
C18 H18A 0.93 no
C19 H19A 0.93 no
C20 C21 1.391(4) no
C20 C25 1.393(5) no
C21 C22 1.388(5) no
C21 H21A 0.93 no
C22 C23 1.361(6) no
C22 H22A 0.93 no
C23 C24 1.377(7) no
C23 H23A 0.93 no
C24 C25 1.391(5) no
C24 H24A 0.93 no
C25 H25A 0.93 no
C26 C31 1.387(5) no
C26 C27 1.385(5) no
C27 C28 1.392(5) no
C27 H27A 0.93 no
C28 C29 1.376(7) no
C28 H28A 0.93 no
C29 C30 1.369(6) no
C29 H29A 0.93 no
C30 C31 1.393(5) no
C30 H30A 0.93 no
C31 H31A 0.93 no
C32 C33 1.494(6) ?
C32 H32A 0.97 no
C32 H32B 0.97 no
C33 H33A 0.96 no
C33 H33B 0.96 no
C33 H33C 0.96 no
C34 C35 1.508(5) no
C34 H34A 0.97 no
C34 H34B 0.97 no
C35 C36 1.500(6) no
C35 H35A 0.97 no
C35 H35B 0.97 no
C36 C37 1.478(6) no
C36 H36A 0.97 no
C36 H36B 0.97 no
C37 H37A 0.97 no
C37 H37B 0.97 no
